data_2238093
loop_
_publ_author_name
'Baglai, Iaroslav'
'Maraval, Val\'erie'
'Duhayon, Carine'
'Chauvin, Remi'

_publ_section_title
;
 1-Ethyl-2-phenyl-3-[2-(trimethylsilyl)ethynyl]-1<i>H</i>-indole
;
_journal_coeditor_code XU5700
_journal_issue 6
_journal_name_full 'Acta Crystallographica Section E'
_journal_page_first o921
_journal_page_last o922
_journal_paper_doi 10.1107/S1600536813012671
_journal_volume 69
_journal_year 2013
_chemical_formula_iupac 'C21 H23 N1 Si1'
_chemical_formula_moiety 'C21 H23 N1 Si1'
_chemical_formula_sum 'C21 H23 N Si'
_chemical_formula_weight 317.51
_chemical_melting_point 359
_chemical_name_systematic
;
1-Ethyl-2-phenyl-3-[2-(trimethylsilyl)ethynyl]-1<i>H</i>-indole
;
_space_group_IT_number 14
_symmetry_cell_setting monoclinic
_symmetry_space_group_name_Hall '-P 2yn'
_symmetry_space_group_name_H-M 'P 1 21/n 1'
_atom_sites_solution_hydrogens difmap
_atom_sites_solution_primary direct
_cell_angle_alpha 90
_cell_angle_beta 111.954(2)
_cell_angle_gamma 90
_cell_formula_units_Z 4
_cell_length_a 12.6271(6)
_cell_length_b 9.3928(5)
_cell_length_c 16.6616(8)
_cell_measurement_reflns_used 9299
_cell_measurement_temperature 100
_cell_measurement_theta_max 28
_cell_measurement_theta_min 3
_cell_volume 1832.83(16)
_computing_cell_refinement 'SAINT (Bruker, 2006)'
_computing_data_collection 'APEX2 (Bruker, 2006)'
_computing_data_reduction 'SAINT (Bruker, 2006)'
_computing_molecular_graphics 'CAMERON (Watkin <i>et al.</i>, 1996)'
_computing_publication_material 'CRYSTALS (Betteridge <i>et al.</i>, 2003)'
_computing_structure_refinement 'CRYSTALS (Betteridge <i>et al.</i>, 2003)'
_computing_structure_solution 'SHELXS97 (Sheldrick, 2008)'
_diffrn_ambient_temperature 100
_diffrn_measured_fraction_theta_full 0.990
_diffrn_measured_fraction_theta_max 0.969
_diffrn_measurement_device Area
_diffrn_measurement_device_type 'Bruker Kappa APEXII'
_diffrn_measurement_method '\f and \w scans'
_diffrn_radiation_monochromator graphite
_diffrn_radiation_type 'Mo K\a'
_diffrn_radiation_wavelength 0.71073
_diffrn_reflns_av_R_equivalents 0.032
_diffrn_reflns_limit_h_max 16
_diffrn_reflns_limit_h_min -16
_diffrn_reflns_limit_k_max 12
_diffrn_reflns_limit_k_min -12
_diffrn_reflns_limit_l_max 21
_diffrn_reflns_limit_l_min -22
_diffrn_reflns_number 26426
_diffrn_reflns_theta_full 25.246
_diffrn_reflns_theta_max 28.051
_diffrn_reflns_theta_min 2.538
_diffrn_standards_interval_count 0
_diffrn_standards_interval_time 0
_diffrn_standards_number 0
_exptl_absorpt_coefficient_mu 0.128
_exptl_absorpt_correction_T_max 0.99
_exptl_absorpt_correction_T_min 0.90
_exptl_absorpt_correction_type multi-scan
_exptl_absorpt_process_details '(SADABS; Bruker, 2001)'
_exptl_crystal_colour colourless
_exptl_crystal_density_diffrn 1.151
_exptl_crystal_density_method 'not measured'
_exptl_crystal_description planar
_exptl_crystal_F_000 680
_exptl_crystal_size_max 0.20
_exptl_crystal_size_mid 0.20
_exptl_crystal_size_min 0.06
_refine_diff_density_max 0.31
_refine_diff_density_min -0.30
_refine_ls_extinction_method None
_refine_ls_goodness_of_fit_ref 1.1157
_refine_ls_hydrogen_treatment constr
_refine_ls_matrix_type full
_refine_ls_number_parameters 235
_refine_ls_number_reflns 3032
_refine_ls_number_restraints 6
_refine_ls_R_factor_all 0.0572
_refine_ls_R_factor_gt 0.0379
_refine_ls_shift/su_max 0.0006524
_refine_ls_shift/su_mean 0.0000405
_refine_ls_structure_factor_coef F
_refine_ls_weighting_details
;
[weight] = 1.0/[A~0~*T~0~(x)+A~1~*T~1~(x) ... +A~n-1~]*T~n-1~(x)]
where A~i~ are 0.191, 0.134 and 0.621E-01, and x= Fcalc/Fmax
;
_refine_ls_weighting_scheme calc
_refine_ls_wR_factor_all 0.0681
_refine_ls_wR_factor_gt 0.0404
_refine_ls_wR_factor_ref 0.0388
_reflns_number_gt 3254
_reflns_number_total 4320
_reflns_threshold_expression I>2.0\s(I)
_cod_data_source_file xu5700.cif
_cod_data_source_block I
_cod_original_sg_symbol_H-M 'P 21/n'
_cod_original_formula_sum 'C21 H23 N1 Si1'
_cod_database_code 2238093
_cod_database_fobs_code 2238093

loop_
_symmetry_equiv_pos_as_xyz
x,y,z
-x,-y,-z
-x+1/2,y+1/2,-z+1/2
x+1/2,-y+1/2,z+1/2

loop_
_atom_site_type_symbol
_atom_site_label
_atom_site_fract_x
_atom_site_fract_y
_atom_site_fract_z
_atom_site_U_iso_or_equiv
_atom_site_adp_type
_atom_site_occupancy
N N1 0.99268(10) 0.72549(13) 0.49251(8) 0.0196 Uani 1.0000
C C2 0.93192(11) 0.79040(15) 0.53618(9) 0.0184 Uani 1.0000
C C3 0.98715(12) 0.76670(15) 0.62446(9) 0.0195 Uani 1.0000
C C4 1.08714(12) 0.68318(16) 0.63574(9) 0.0207 Uani 1.0000
C C5 1.08685(11) 0.65774(16) 0.55223(9) 0.0211 Uani 1.0000
C C6 1.17008(13) 0.57357(17) 0.53885(10) 0.0267 Uani 1.0000
C C7 1.25572(13) 0.51899(18) 0.61168(11) 0.0299 Uani 1.0000
C C8 1.25924(13) 0.54708(17) 0.69552(10) 0.0284 Uani 1.0000
C C9 1.17547(13) 0.62798(16) 0.70832(10) 0.0243 Uani 1.0000
C C10 0.96037(13) 0.71346(17) 0.39867(9) 0.0241 Uani 1.0000
C C11 1.03390(14) 0.80491(19) 0.36501(10) 0.0309 Uani 1.0000
C C12 0.82652(11) 0.87255(15) 0.49367(9) 0.0183 Uani 1.0000
C C13 0.73271(13) 0.84517(17) 0.51658(11) 0.0261 Uani 1.0000
C C14 0.63450(13) 0.92593(18) 0.48225(12) 0.0315 Uani 1.0000
C C15 0.62723(13) 1.03523(16) 0.42414(11) 0.0278 Uani 1.0000
C C16 0.71982(12) 1.06377(16) 0.40118(10) 0.0236 Uani 1.0000
C C17 0.81897(12) 0.98331(16) 0.43583(9) 0.0206 Uani 1.0000
C C18 0.95193(12) 0.81975(15) 0.69075(9) 0.0209 Uani 1.0000
C C19 0.91972(13) 0.86562(16) 0.74527(9) 0.0235 Uani 1.0000
Si Si20 0.85785(3) 0.94562(4) 0.81844(3) 0.0218 Uani 1.0000
C C23 0.9113(3) 1.1387(3) 0.8372(2) 0.0240 Uani 0.5000
C C230 0.9514(3) 1.0854(4) 0.8847(2) 0.0301 Uani 0.5000
C C220 0.8439(3) 0.7986(4) 0.8949(2) 0.0293 Uani 0.5000
C C22 0.9054(3) 0.8510(4) 0.9200(2) 0.0302 Uani 0.5000
C C210 0.7149(4) 1.0146(5) 0.7538(3) 0.0464 Uani 0.5000
C C21 0.7003(3) 0.9480(5) 0.7620(3) 0.0345 Uani 0.5000
H H61 1.1681 0.5558 0.4825 0.0324 Uiso 1.0000
H H71 1.3139 0.4604 0.6047 0.0374 Uiso 1.0000
H H81 1.3203 0.5084 0.7444 0.0353 Uiso 1.0000
H H91 1.1767 0.6449 0.7647 0.0307 Uiso 1.0000
H H102 0.9687 0.6133 0.3855 0.0301 Uiso 1.0000
H H101 0.8813 0.7425 0.3710 0.0299 Uiso 1.0000
H H111 1.0099 0.7914 0.3042 0.0467 Uiso 1.0000
H H112 1.1132 0.7787 0.3925 0.0468 Uiso 1.0000
H H113 1.0230 0.9044 0.3756 0.0470 Uiso 1.0000
H H131 0.7377 0.7680 0.5565 0.0325 Uiso 1.0000
H H141 0.5703 0.9070 0.4976 0.0385 Uiso 1.0000
H H151 0.5591 1.0887 0.4017 0.0332 Uiso 1.0000
H H161 0.7156 1.1379 0.3613 0.0296 Uiso 1.0000
H H171 0.8831 1.0045 0.4207 0.0257 Uiso 1.0000
H H211 0.6822 0.9988 0.7107 0.0406 Uiso 0.5000
H H212 0.6671 0.9920 0.7969 0.0406 Uiso 0.5000
H H213 0.6727 0.8555 0.7497 0.0406 Uiso 0.5000
H H2101 0.6698 0.9412 0.7211 0.0595 Uiso 0.5000
H H2102 0.6816 1.0516 0.7905 0.0595 Uiso 0.5000
H H2103 0.7212 1.0859 0.7171 0.0595 Uiso 0.5000
H H231 0.8869 1.1873 0.7848 0.0306 Uiso 0.5000
H H232 0.9907 1.1381 0.8613 0.0306 Uiso 0.5000
H H233 0.8833 1.1838 0.8749 0.0306 Uiso 0.5000
H H2301 0.9584 1.1579 0.8489 0.0395 Uiso 0.5000
H H2302 1.0230 1.0473 0.9158 0.0395 Uiso 0.5000
H H2303 0.9201 1.1220 0.9228 0.0395 Uiso 0.5000
H H221 0.8782 0.7581 0.9102 0.0387 Uiso 0.5000
H H222 0.9848 0.8500 0.9442 0.0387 Uiso 0.5000
H H223 0.8773 0.8957 0.9578 0.0387 Uiso 0.5000
H H2201 0.7966 0.7265 0.8625 0.0367 Uiso 0.5000
H H2202 0.9160 0.7618 0.9260 0.0367 Uiso 0.5000
H H2203 0.8131 0.8365 0.9330 0.0367 Uiso 0.5000

loop_
_atom_site_aniso_label
_atom_site_aniso_U_11
_atom_site_aniso_U_22
_atom_site_aniso_U_33
_atom_site_aniso_U_12
_atom_site_aniso_U_13
_atom_site_aniso_U_23
N1 0.0187(5) 0.0257(6) 0.0131(6) 0.0054(5) 0.0045(4) -0.0013(5)
C2 0.0192(6) 0.0204(7) 0.0163(7) -0.0005(5) 0.0073(5) -0.0032(5)
C3 0.0211(6) 0.0193(7) 0.0174(7) -0.0013(5) 0.0064(5) -0.0019(5)
C4 0.0214(7) 0.0211(7) 0.0180(7) -0.0004(5) 0.0054(5) -0.0022(5)
C5 0.0186(6) 0.0257(7) 0.0161(7) 0.0021(6) 0.0031(5) -0.0008(6)
C6 0.0232(7) 0.0334(9) 0.0225(8) 0.0066(6) 0.0074(6) -0.0021(6)
C7 0.0214(7) 0.0335(9) 0.0317(9) 0.0081(6) 0.0063(6) -0.0017(7)
C8 0.0212(7) 0.0299(8) 0.0247(8) 0.0040(6) -0.0022(6) 0.0017(7)
C9 0.0258(7) 0.0250(7) 0.0160(7) -0.0006(6) 0.0007(5) -0.0006(6)
C10 0.0253(7) 0.0314(8) 0.0133(7) 0.0077(6) 0.0044(6) -0.0040(6)
C11 0.0327(8) 0.0436(10) 0.0181(8) 0.0098(7) 0.0114(6) 0.0030(7)
C12 0.0172(6) 0.0197(6) 0.0164(6) 0.0002(5) 0.0045(5) -0.0045(5)
C13 0.0244(7) 0.0233(7) 0.0341(8) 0.0027(6) 0.0147(6) 0.0031(6)
C14 0.0220(7) 0.0311(9) 0.0460(10) 0.0015(6) 0.0179(7) 0.0030(7)
C15 0.0198(7) 0.0257(8) 0.0353(9) 0.0051(6) 0.0073(6) -0.0019(6)
C16 0.0228(7) 0.0241(7) 0.0199(7) -0.0001(6) 0.0034(5) -0.0004(6)
C17 0.0171(6) 0.0275(7) 0.0161(7) -0.0011(5) 0.0049(5) -0.0018(6)
C18 0.0239(7) 0.0195(7) 0.0179(7) -0.0017(5) 0.0061(6) -0.0004(5)
C19 0.0300(7) 0.0220(7) 0.0194(7) -0.0014(6) 0.0102(6) -0.0011(6)
Si20 0.02245(19) 0.0247(2) 0.0181(2) 0.00257(17) 0.00724(15) -0.00369(17)
C23 0.0307(15) 0.0225(15) 0.0230(16) -0.0008(13) 0.0148(13) -0.0054(13)
C230 0.0341(17) 0.0319(18) 0.0258(18) -0.0038(14) 0.0130(14) -0.0090(15)
C220 0.0286(16) 0.0391(19) 0.0237(17) -0.0033(15) 0.0139(14) -0.0031(14)
C22 0.0373(18) 0.0333(18) 0.0224(17) -0.0011(16) 0.0139(15) 0.0016(14)
C210 0.037(2) 0.031(2) 0.050(3) 0.009(2) -0.0083(19) -0.012(2)
C21 0.0283(18) 0.036(2) 0.039(2) -0.001(2) 0.0127(15) 0.000(2)

loop_
_atom_type_symbol
_atom_type_scat_Cromer_Mann_a1
_atom_type_scat_Cromer_Mann_a2
_atom_type_scat_Cromer_Mann_a3
_atom_type_scat_Cromer_Mann_a4
_atom_type_scat_Cromer_Mann_b1
_atom_type_scat_Cromer_Mann_b2
_atom_type_scat_Cromer_Mann_b3
_atom_type_scat_Cromer_Mann_b4
_atom_type_scat_Cromer_Mann_c
_atom_type_scat_dispersion_real
_atom_type_scat_dispersion_imag
_atom_type_scat_source
C 2.3100 1.0200 1.5886 0.8650 20.8439 10.2075 0.5687 51.6512 0.2156 0.0033 0.0016 'International Tables Vol C 4.2.6.8 and 6.1.1.4'
N 12.2126 3.1322 2.0125 1.1663 0.0057 9.8933 28.9975 0.5826 -11.5290 0.0061 0.0033 'International Tables Vol C 4.2.6.8 and 6.1.1.4'
O 3.0485 2.2868 1.5463 0.8670 13.2771 5.7011 0.3239 32.9089 0.2508 0.0106 0.0060 'International Tables Vol C 4.2.6.8 and 6.1.1.4'
Si 6.2915 3.0353 1.9891 1.5410 2.4386 32.3337 0.6785 81.6937 1.1407 0.0817 0.0704 'International Tables Vol C 4.2.6.8 and 6.1.1.4'
H 0.4930 0.3229 0.1402 0.0408 10.5109 26.1257 3.1424 57.7998 0.0030 0.0000 0.0000 'International Tables Vol C 4.2.6.8 and 6.1.1.4'

loop_
_geom_angle_atom_site_label_1
_geom_angle_atom_site_label_2
_geom_angle_atom_site_label_3
_geom_angle
_geom_angle_publ_flag
C2 N1 C5 108.70(11) ?
C2 N1 C10 127.47(11) ?
C5 N1 C10 123.51(11) ?
N1 C2 C3 109.21(12) ?
N1 C2 C12 123.97(12) ?
C3 C2 C12 126.81(12) ?
C2 C3 C4 107.12(12) ?
C2 C3 C18 125.82(13) ?
C4 C3 C18 127.04(13) ?
C3 C4 C5 106.57(12) ?
C3 C4 C9 133.70(14) ?
C5 C4 C9 119.73(13) ?
C4 C5 N1 108.38(12) ?
C4 C5 C6 121.89(13) ?
N1 C5 C6 129.71(13) ?
C5 C6 C7 117.15(14) ?
C5 C6 H61 121.1 no
C7 C6 H61 121.8 no
C6 C7 C8 121.64(14) ?
C6 C7 H71 119.2 no
C8 C7 H71 119.1 no
C7 C8 C9 120.98(14) ?
C7 C8 H81 119.3 no
C9 C8 H81 119.7 no
C4 C9 C8 118.56(14) ?
C4 C9 H91 120.4 no
C8 C9 H91 121.0 no
N1 C10 C11 112.70(13) ?
N1 C10 H102 107.6 no
C11 C10 H102 109.2 no
N1 C10 H101 108.2 no
C11 C10 H101 109.2 no
H102 C10 H101 110.0 no
C10 C11 H111 108.8 no
C10 C11 H112 110.5 no
H111 C11 H112 109.4 no
C10 C11 H113 109.3 no
H111 C11 H113 108.2 no
H112 C11 H113 110.6 no
C2 C12 C13 118.60(13) ?
C2 C12 C17 122.61(12) ?
C13 C12 C17 118.64(13) ?
C12 C13 C14 120.46(15) ?
C12 C13 H131 118.7 no
C14 C13 H131 120.8 no
C13 C14 C15 120.59(14) ?
C13 C14 H141 120.5 no
C15 C14 H141 118.9 no
C14 C15 C16 119.49(14) ?
C14 C15 H151 118.8 no
C16 C15 H151 121.7 no
C15 C16 C17 120.15(14) ?
C15 C16 H161 120.2 no
C17 C16 H161 119.7 no
C12 C17 C16 120.67(13) ?
C12 C17 H171 119.5 no
C16 C17 H171 119.9 no
C3 C18 C19 178.42(15) ?
C18 C19 Si20 173.57(14) ?
C19 Si20 C23 106.48(10) ?
C19 Si20 C230 110.76(12) ?
C19 Si20 C220 108.16(11) ?
C23 Si20 C220 132.96(15) ?
C230 Si20 C220 108.21(17) ?
C19 Si20 C22 110.27(12) ?
C23 Si20 C22 109.80(16) ?
C230 Si20 C22 82.80(18) ?
C19 Si20 C210 108.84(18) ?
C230 Si20 C210 111.74(18) ?
C220 Si20 C210 109.0(2) ?
C22 Si20 C210 129.2(2) ?
C19 Si20 C21 108.08(15) ?
C23 Si20 C21 108.43(18) ?
C230 Si20 C21 128.55(18) ?
C220 Si20 C21 89.87(18) ?
C22 Si20 C21 113.51(18) ?
Si20 C23 H231 109.7 no
Si20 C23 H232 108.8 no
H231 C23 H232 109.5 no
Si20 C23 H233 109.9 no
H231 C23 H233 109.5 no
H232 C23 H233 109.5 no
Si20 C230 H2301 109.5 no
Si20 C230 H2302 109.4 no
H2301 C230 H2302 109.5 no
Si20 C230 H2303 109.5 no
H2301 C230 H2303 109.5 no
H2302 C230 H2303 109.5 no
Si20 C220 H2201 109.7 no
Si20 C220 H2202 108.8 no
H2201 C220 H2202 109.5 no
Si20 C220 H2203 110.0 no
H2201 C220 H2203 109.5 no
H2202 C220 H2203 109.5 no
Si20 C22 H221 109.0 no
Si20 C22 H222 109.8 no
H221 C22 H222 109.5 no
Si20 C22 H223 109.6 no
H221 C22 H223 109.5 no
H222 C22 H223 109.5 no
Si20 C210 H2101 109.6 no
Si20 C210 H2102 109.4 no
H2101 C210 H2102 109.5 no
Si20 C210 H2103 109.4 no
H2101 C210 H2103 109.5 no
H2102 C210 H2103 109.5 no
Si20 C21 H211 108.7 no
Si20 C21 H212 109.7 no
H211 C21 H212 109.5 no
Si20 C21 H213 110.0 no
H211 C21 H213 109.5 no
H212 C21 H213 109.5 no

loop_
_geom_bond_atom_site_label_1
_geom_bond_atom_site_label_2
_geom_bond_distance
_geom_bond_publ_flag
N1 C2 1.3811(17) ?
N1 C5 1.3872(18) ?
N1 C10 1.4653(18) ?
C2 C3 1.3901(19) ?
C2 C12 1.4709(19) ?
C3 C4 1.438(2) ?
C3 C18 1.426(2) ?
C4 C5 1.410(2) ?
C4 C9 1.402(2) ?
C5 C6 1.398(2) ?
C6 C7 1.387(2) ?
C6 H61 0.944 no
C7 C8 1.406(2) ?
C7 H71 0.960 no
C8 C9 1.382(2) ?
C8 H81 0.959 no
C9 H91 0.946 no
C10 C11 1.518(2) ?
C10 H102 0.981 no
C10 H101 0.969 no
C11 H111 0.951 no
C11 H112 0.965 no
C11 H113 0.971 no
C12 C13 1.3974(19) ?
C12 C17 1.397(2) ?
C13 C14 1.382(2) ?
C13 H131 0.970 no
C14 C15 1.390(2) ?
C14 H141 0.953 no
C15 C16 1.385(2) ?
C15 H151 0.945 no
C16 C17 1.390(2) ?
C16 H161 0.951 no
C17 H171 0.954 no
C18 C19 1.205(2) ?
C19 Si20 1.8366(15) ?
Si20 C23 1.920(3) ?
Si20 C230 1.834(3) ?
Si20 C220 1.930(3) ?
Si20 C22 1.804(3) ?
Si20 C210 1.839(4) ?
Si20 C21 1.856(4) ?
C23 H231 0.930 no
C23 H232 0.930 no
C23 H233 0.930 no
C230 H2301 0.930 no
C230 H2302 0.930 no
C230 H2303 0.930 no
C220 H2201 0.930 no
C220 H2202 0.930 no
C220 H2203 0.930 no
C22 H221 0.930 no
C22 H222 0.930 no
C22 H223 0.930 no
C210 H2101 0.930 no
C210 H2102 0.930 no
C210 H2103 0.930 no
C21 H211 0.930 no
C21 H212 0.930 no
C21 H213 0.930 no

loop_
_geom_hbond_atom_site_label_D
_geom_hbond_atom_site_label_H
_geom_hbond_atom_site_label_A
_geom_hbond_site_symmetry_A
_geom_hbond_distance_DH
_geom_hbond_distance_HA
_geom_hbond_distance_DA
_geom_hbond_angle_DHA
C10 H102 Cg5 3_766 0.98 2.6574 3.3512(18) 128
C16 H161 Cg5 3_776 0.95 2.7916 3.5122(17) 133
C17 H171 Cg4 3_776 0.95 2.8136 3.4515(17) 125
